data_2103401
loop_
_publ_author_name
'Marsh, Richard E.'

_publ_section_title
;
 The space groups of point group <i>C</i>~3~: some corrections, some
 comments
;
_journal_issue 5
_journal_name_full 'Acta Crystallographica Section B'
_journal_page_first 893
_journal_page_last 899
_journal_paper_doi 10.1107/S0108768102011758
_journal_volume 58
_journal_year 2002
_chemical_formula_moiety '3(C6 H24 N6 Cr), Fe Cl6, 6Cl, H2 O'
_chemical_formula_sum 'C18 H74 Cl12 Cr3 Fe N18 O'
_symmetry_cell_setting trigonal
_symmetry_space_group_name_H-M 'R 3 2'
_cell_angle_alpha 90.0
_cell_angle_beta 90.0
_cell_angle_gamma 120.0
_cell_formula_units_Z 3
_cell_length_a 15.445
_cell_length_b 15.445
_cell_length_c 21.06
_cell_volume 4350.757
_cod_data_source_file bk0117.cif
_cod_data_source_block PIMXEO
_cod_depositor_comments
;
 Adding the _cell_formula_units_Z and _chemical_formula_moiety data items
 after consulting the original publication.

 Antanas Vaitkus,
 2017-08-03
;
_cod_original_sg_symbol_H-M 'R 32'
_cod_original_formula_sum 'C18 H74 N18 O Cl12 Cr3 Fe'
_cod_database_code 2103401

loop_
_atom_site_label
_atom_site_fract_x
_atom_site_fract_y
_atom_site_fract_z
Fe 0.0 0.0 0.0
Cl2 0.0778 0.1478 0.0646
Cr 0.4779 0.0 0.5
N1 0.3700 0.1702 0.2622
N2 0.2299 0.1872 0.1936
N3 0.2347 -0.0036 0.1842
C1 0.306 0.197 0.2929
C2 0.241 0.210 0.2628
C3 0.280 -0.067 0.1589
Cl3 0.7585 0.0 0.5
Cl4 0.3932 0.0 0.0
Cl5 0.0 0.0 0.2259
O 0.561 0.410 0.938
